data_7114835
loop_
_publ_author_name
'Richtzenhain, Heiko'
'Blake, Alexander J.'
'Bruce, Duncan W.'
'Fallis, Ian A.'
'Li, Wan-Sheung'
'Schr\"oder, Martin'

_publ_section_title
;
 Metal-mediated formation of liquid crystals: synthesis, structural and
 thermal analysis of palladium(ii) complexes of crown thioether
 derivativesElectronic supplementary information (ESI) available: Figs.
 1--3 with full captions, Fig. 4: view of the packing of [Pd(7)][BF4]2.
 Fig. 5: schematic of undulating layers in [Pd(7)][BF4]2. See
 http://www.rsc.org/suppdata/cc/b1/b107027b/
;
_journal_issue 24
_journal_name_full 'Chemical Communications'
_journal_page_first 2580
_journal_paper_doi 10.1039/b107027b
_journal_year 2001
_chemical_formula_moiety 'C26 H32 O6 Pd S4 2+, 2(B F4 -), C H2 Cl2'
_chemical_formula_sum 'C27 H34 B2 Cl2 F8 O6 Pd S4'
_chemical_formula_weight 933.70
_chemical_name_systematic
; 
? 
;
_space_group_IT_number 2
_symmetry_cell_setting triclinic
_symmetry_space_group_name_Hall '-P 1'
_symmetry_space_group_name_H-M 'P -1'
_atom_sites_solution_hydrogens geom
_atom_sites_solution_primary direct
_atom_sites_solution_secondary difmap
_audit_creation_method SHELXL
_cell_angle_alpha 71.02(2)
_cell_angle_beta 81.38(2)
_cell_angle_gamma 69.97(2)
_cell_formula_units_Z 2
_cell_length_a 11.170(4)
_cell_length_b 11.157(4)
_cell_length_c 16.055(6)
_cell_measurement_reflns_used 44
_cell_measurement_temperature 293(2)
_cell_measurement_theta_max 13
_cell_measurement_theta_min 10
_cell_volume 1775.9(12)
_computing_cell_refinement DIF4
_computing_data_collection 'DIF4 (Stoe & Cie, 1992a)'
_computing_data_reduction 'REDU4 (Stoe & Cie, 1992b)'
_computing_molecular_graphics 'SHELXTL/PC version 5.03 (Siemens, 1994)'
_computing_publication_material 'SHELXL93; PLATON (Spek, 2001)'
_computing_structure_refinement 'SHELXL93 (Sheldrick, 1993)'
_computing_structure_solution 'SHELXS86 (Sheldrick, 1990)'
_diffrn_ambient_temperature 293(2)
_diffrn_measurement_device 'Stoe Stadi-4 four-circle'
_diffrn_measurement_method 'omega/2theta with on-line profile fitting'
_diffrn_radiation_monochromator graphite
_diffrn_radiation_source 'fine-focus sealed tube'
_diffrn_radiation_type MoKa
_diffrn_radiation_wavelength 0.71073
_diffrn_reflns_av_R_equivalents 0.044
_diffrn_reflns_av_sigmaI/netI 0.070
_diffrn_reflns_limit_h_max 13
_diffrn_reflns_limit_h_min -13
_diffrn_reflns_limit_k_max 13
_diffrn_reflns_limit_k_min -12
_diffrn_reflns_limit_l_max 19
_diffrn_reflns_limit_l_min 0
_diffrn_reflns_number 10214
_diffrn_reflns_theta_max 25.08
_diffrn_reflns_theta_min 2.69
_diffrn_standards_decay_% none
_diffrn_standards_interval_time 60
_diffrn_standards_number 3
_exptl_absorpt_coefficient_mu 0.991
_exptl_absorpt_correction_T_max 0.959
_exptl_absorpt_correction_T_min 0.733
_exptl_absorpt_correction_type psi-scan
_exptl_crystal_colour yellow
_exptl_crystal_density_diffrn 1.746
_exptl_crystal_description tablet
_exptl_crystal_F_000 940
_exptl_crystal_size_max 0.30
_exptl_crystal_size_mid 0.20
_exptl_crystal_size_min 0.12
_refine_diff_density_max 1.77
_refine_diff_density_min -0.90
_refine_diff_density_rms 0.14
_refine_ls_extinction_coef none
_refine_ls_extinction_method none
_refine_ls_goodness_of_fit_all 1.027
_refine_ls_goodness_of_fit_obs 1.068
_refine_ls_hydrogen_treatment constr
_refine_ls_matrix_type full
_refine_ls_number_parameters 303
_refine_ls_number_reflns 6282
_refine_ls_number_restraints 20
_refine_ls_restrained_S_all 1.065
_refine_ls_restrained_S_obs 1.084
_refine_ls_R_factor_all 0.108
_refine_ls_R_factor_obs 0.0719
_refine_ls_shift/esd_max 0.082
_refine_ls_shift/esd_mean 0.004
_refine_ls_structure_factor_coef Fsqd
_refine_ls_weighting_details 'w=1/[s^2^(Fo^2^)+( 0.092P)^2^+8.80P] where P=(Fo^2^+2Fc^2^)/3'
_refine_ls_weighting_scheme calc
_refine_ls_wR_factor_all 0.204
_refine_ls_wR_factor_obs 0.172
_reflns_number_observed 4416
_reflns_number_total 6305
_reflns_observed_criterion >2sigma(I)
_cod_data_source_file b107027b.txt
_cod_data_source_block PDSMBA
_cod_depositor_comments
;
The following automatic conversions were performed:

'_symmetry_cell_setting' value 'Triclinic' changed to 'triclinic'
according to
/usr/data/users/saulius/automatic-downloads/retrospective/RSC/lib/dictionaries/cif_core.dic
dictionary named 'cif_core.dic' version 2.4.2 from 2011-04-26.

Automatic conversion script
Id: cif_fix_values 2281 2013-09-26 08:29:07Z andrius 

The following automatic conversions were performed:

'_refine_ls_weighting_scheme' value 'calc w=1/[s^2^(Fo^2^)+(
0.092P)^2^+8.80P] where P=(Fo^2^+2Fc^2^)/3' was changed to 'calc'.
New tag '_refine_ls_weighting_details' was created. The value of the
new tag was set to 'w=1/[s^2^(Fo^2^)+( 0.092P)^2^+8.80P] where
P=(Fo^2^+2Fc^2^)/3'.

Automatic conversion script
Id: cif_fix_values 3143 2015-03-26 13:38:13Z robertas 
;
_cod_original_cell_volume 1775.9(11)
_cod_original_sg_symbol_H-M P-1
_cod_database_code 7114835

loop_
_symmetry_equiv_pos_as_xyz
'x, y, z'
'-x, -y, -z'

loop_
_atom_site_aniso_label
_atom_site_aniso_U_11
_atom_site_aniso_U_22
_atom_site_aniso_U_33
_atom_site_aniso_U_23
_atom_site_aniso_U_13
_atom_site_aniso_U_12
Pd 0.0300(3) 0.0299(3) 0.0311(3) -0.0092(2) -0.0020(2) -0.0118(2)
S1 0.0376(11) 0.0284(9) 0.0353(10) -0.0067(8) 0.0005(8) -0.0127(8)
S4 0.0349(11) 0.0382(11) 0.0443(11) -0.0168(9) 0.0039(9) -0.0132(9)
O6 0.053(4) 0.037(3) 0.051(3) -0.019(3) -0.001(3) -0.018(3)
S8 0.0448(12) 0.0373(11) 0.0410(11) -0.0133(9) -0.0017(9) -0.0216(10)
S11 0.0317(11) 0.0424(11) 0.0401(11) -0.0137(9) 0.0019(9) -0.0132(9)
O13 0.051(4) 0.032(3) 0.039(3) -0.014(2) 0.002(3) -0.009(3)
O15 0.061(4) 0.057(4) 0.049(4) -0.016(3) 0.012(3) -0.020(3)
O19 0.053(4) 0.039(3) 0.078(5) -0.012(3) -0.006(4) -0.001(3)
O15' 0.077(5) 0.033(3) 0.068(4) -0.012(3) -0.014(4) -0.015(3)
O19' 0.086(6) 0.086(6) 0.070(5) -0.003(4) -0.013(4) -0.049(5)
B1 0.070(8) 0.064(7) 0.044(6) -0.015(5) -0.007(6) -0.021(6)
F1 0.087(5) 0.131(6) 0.076(5) -0.030(4) -0.012(4) -0.047(5)
F2 0.110(6) 0.086(5) 0.096(5) 0.004(4) -0.052(5) -0.032(5)
F3 0.135(7) 0.065(4) 0.121(6) -0.039(4) -0.014(5) -0.028(5)
F4 0.093(6) 0.145(7) 0.103(6) -0.047(5) 0.030(5) -0.055(6)
Cl1 0.105(3) 0.107(2) 0.080(2) -0.031(2) 0.004(2) -0.066(2)
Cl2 0.098(3) 0.064(2) 0.117(3) -0.038(2) -0.035(2) -0.008(2)

loop_
_atom_site_label
_atom_site_type_symbol
_atom_site_fract_x
_atom_site_fract_y
_atom_site_fract_z
_atom_site_U_iso_or_equiv
_atom_site_thermal_displace_type
_atom_site_occupancy
_atom_site_calc_flag
_atom_site_refinement_flags
_atom_site_disorder_group
Pd Pd 0.15975(6) 0.08698(6) 0.25212(4) 0.0295(2) Uani 1 d . .
S1 S 0.1223(2) -0.1117(2) 0.27395(13) 0.0340(5) Uani 1 d . .
C2 C -0.0383(9) -0.0807(9) 0.3235(6) 0.044(2) Uiso 1 d . .
H2A H -0.0815(9) -0.1296(9) 0.3053(6) 0.053 Uiso 1 calc R .
H2B H -0.0334(9) -0.1148(9) 0.3871(6) 0.053 Uiso 1 calc R .
C3 C -0.1155(9) 0.0639(8) 0.2989(6) 0.044(2) Uiso 1 d . .
H3A H -0.1982(9) 0.0760(8) 0.3300(6) 0.053 Uiso 1 calc R .
H3B H -0.1285(9) 0.0977(8) 0.2360(6) 0.053 Uiso 1 calc R .
S4 S -0.0268(2) 0.1534(2) 0.32954(14) 0.0381(5) Uani 1 d . .
C5 C -0.1179(9) 0.3233(9) 0.2717(6) 0.051(2) Uiso 1 d . .
H5A H -0.1408(9) 0.3250(9) 0.2153(6) 0.061 Uiso 1 calc R .
H5B H -0.1962(9) 0.3509(9) 0.3058(6) 0.061 Uiso 1 calc R .
C6 C -0.0455(9) 0.4224(9) 0.2561(6) 0.049(2) Uiso 1 d . .
H6 H -0.1073(9) 0.5124(9) 0.2422(6) 0.059 Uiso 1 calc R .
O6 O 0.0111(6) 0.3965(5) 0.3381(4) 0.0442(14) Uani 1 d . .
C7 C 0.0575(9) 0.4186(9) 0.1821(6) 0.045(2) Uiso 1 d . .
H7A H 0.0758(9) 0.5026(9) 0.1624(6) 0.054 Uiso 1 calc R .
H7B H 0.0264(9) 0.4078(9) 0.1326(6) 0.054 Uiso 1 calc R .
S8 S 0.2010(2) 0.2844(2) 0.21778(13) 0.0382(5) Uani 1 d . .
C9 C 0.2867(9) 0.2841(9) 0.1122(6) 0.047(2) Uiso 1 d . .
H9A H 0.2303(9) 0.2909(9) 0.0692(6) 0.057 Uiso 1 calc R .
H9B H 0.3198(9) 0.3590(9) 0.0904(6) 0.057 Uiso 1 calc R .
C10 C 0.3947(9) 0.1542(9) 0.1271(6) 0.047(2) Uiso 1 d . .
H10A H 0.4545(9) 0.1541(9) 0.1651(6) 0.057 Uiso 1 calc R .
H10B H 0.4392(9) 0.1494(9) 0.0710(6) 0.057 Uiso 1 calc R .
S11 S 0.3456(2) 0.0068(2) 0.17591(13) 0.0377(5) Uani 1 d . .
C12 C 0.2806(8) -0.0038(8) 0.0819(5) 0.040(2) Uiso 1 d . .
H12A H 0.2176(8) 0.0812(8) 0.0561(5) 0.048 Uiso 1 calc R .
H12B H 0.3487(8) -0.0196(8) 0.0377(5) 0.048 Uiso 1 calc R .
C13 C 0.2193(8) -0.1131(8) 0.1055(5) 0.038(2) Uiso 1 d . .
H13 H 0.2029(8) -0.1231(8) 0.0502(5) 0.045 Uiso 1 calc R .
O13 O 0.3035(6) -0.2393(5) 0.1541(4) 0.0413(14) Uani 1 d . .
C14 C 0.0951(8) -0.0935(8) 0.1603(5) 0.039(2) Uiso 1 d . .
H14A H 0.0561(8) -0.1588(8) 0.1600(5) 0.047 Uiso 1 calc R .
H14B H 0.0369(8) -0.0053(8) 0.1345(5) 0.047 Uiso 1 calc R .
C15 C 0.3933(8) -0.3148(8) 0.1092(5) 0.040(2) Uiso 1 d . .
O15 O 0.4230(7) -0.2689(6) 0.0323(4) 0.056(2) Uani 1 d . .
C16 C 0.4415(8) -0.4524(8) 0.1643(5) 0.040(2) Uiso 1 d . .
C17 C 0.3936(9) -0.4985(9) 0.2482(6) 0.045(2) Uiso 1 d . .
H17 H 0.3301(9) -0.4385(9) 0.2725(6) 0.054 Uiso 1 calc R .
C18 C 0.4358(9) -0.6297(9) 0.2974(6) 0.046(2) Uiso 1 d . .
H18 H 0.4047(9) -0.6576(9) 0.3551(6) 0.055 Uiso 1 calc R .
C19 C 0.5256(8) -0.7197(8) 0.2596(5) 0.041(2) Uiso 1 d . .
O19 O 0.5646(7) -0.8541(6) 0.2995(5) 0.061(2) Uani 1 d . .
C20 C 0.5806(9) -0.6751(9) 0.1780(6) 0.050(2) Uiso 1 d . .
H20 H 0.6470(9) -0.7349(9) 0.1554(6) 0.060 Uiso 1 calc R .
C21 C 0.5390(9) -0.5434(9) 0.1295(6) 0.045(2) Uiso 1 d . .
H21 H 0.5753(9) -0.5146(9) 0.0736(6) 0.054 Uiso 1 calc R .
C22 C 0.5013(12) -0.9061(12) 0.3795(8) 0.073(3) Uiso 1 d . .
H22A H 0.4107(12) -0.8687(65) 0.3733(19) 0.110 Uiso 1 calc R .
H22B H 0.5246(63) -0.8834(72) 0.4262(13) 0.110 Uiso 1 calc R .
H22C H 0.5257(63) -1.0015(14) 0.3932(30) 0.110 Uiso 1 calc R .
C15' C 0.0448(9) 0.4946(9) 0.3497(6) 0.043(2) Uiso 1 d . .
O15' O 0.0148(7) 0.6065(6) 0.2997(5) 0.060(2) Uani 1 d . .
C16' C 0.1256(8) 0.4487(8) 0.4253(5) 0.037(2) Uiso 1 d . .
C17' C 0.1633(9) 0.3143(9) 0.4762(6) 0.045(2) Uiso 1 d . .
H17' H 0.1345(9) 0.2535(9) 0.4636(6) 0.054 Uiso 1 calc R .
C18' C 0.2418(10) 0.2728(11) 0.5440(7) 0.059(3) Uiso 1 d . .
H18' H 0.2658(10) 0.1838(11) 0.5782(7) 0.070 Uiso 1 calc R .
C19' C 0.2865(10) 0.3644(10) 0.5623(6) 0.052(2) Uiso 1 d . .
O19' O 0.3639(8) 0.3116(8) 0.6323(5) 0.078(2) Uani 1 d . .
C20' C 0.2514(10) 0.4955(10) 0.5124(6) 0.053(2) Uiso 1 d . .
H20' H 0.2817(10) 0.5560(10) 0.5242(6) 0.064 Uiso 1 calc R .
C21' C 0.1698(9) 0.5370(9) 0.4439(6) 0.048(2) Uiso 1 d . .
H21' H 0.1449(9) 0.6261(9) 0.4102(6) 0.058 Uiso 1 calc R .
C22' C 0.4420(13) 0.3856(13) 0.6385(8) 0.081(3) Uiso 1 d . .
H22D H 0.3905(20) 0.4608(52) 0.6582(57) 0.121 Uiso 1 calc R .
H22E H 0.4811(68) 0.4166(77) 0.5817(15) 0.121 Uiso 1 calc R .
H22F H 0.5070(54) 0.3295(28) 0.6798(45) 0.121 Uiso 1 calc R .
B1 B 0.2636(13) 0.8689(13) 0.4811(7) 0.059(3) Uani 1 d . .
F1 F 0.1567(7) 0.8466(8) 0.4621(5) 0.093(2) Uani 1 d . .
F2 F 0.3128(8) 0.7684(7) 0.5542(5) 0.100(3) Uani 1 d . .
F3 F 0.2251(9) 0.9865(7) 0.5012(6) 0.104(3) Uani 1 d . .
F4 F 0.3432(8) 0.8747(9) 0.4104(5) 0.110(3) Uani 1 d . .
B1A B 0.9150(8) 0.2964(8) 0.0178(5) 0.054(3) Uiso 1 d D .
F1A F 0.9584(22) 0.2722(20) -0.0616(8) 0.123(2) Uiso 0.386(11) d PD 1
F2A F 1.0163(16) 0.2638(19) 0.0683(14) 0.123(2) Uiso 0.386(11) d PD 1
F3A F 0.8475(18) 0.2056(18) 0.0619(13) 0.123(2) Uiso 0.386(11) d PD 1
F4A F 0.8361(17) 0.4209(12) 0.0072(14) 0.123(2) Uiso 0.386(11) d PD 1
F1B F 0.8562(13) 0.4172(10) 0.0424(9) 0.123(2) Uiso 0.614(11) d PD 2
F2B F 0.8603(14) 0.3228(14) -0.0593(7) 0.123(2) Uiso 0.614(11) d PD 2
F3B F 1.0406(8) 0.2866(13) 0.0048(10) 0.123(2) Uiso 0.614(11) d PD 2
F4B F 0.8875(14) 0.2003(11) 0.0843(7) 0.123(2) Uiso 0.614(11) d PD 2
C1S C 0.7688(13) 0.7946(12) 0.1695(9) 0.082(4) Uiso 1 d . .
H1S H 0.7649(13) 0.7560(12) 0.2330(9) 0.099 Uiso 1 calc R .
H2S H 0.8557(13) 0.7581(12) 0.1487(9) 0.099 Uiso 1 calc R .
Cl1 Cl 0.6707(4) 0.7456(4) 0.1246(2) 0.0883(10) Uani 1 d . .
Cl2 Cl 0.7349(4) 0.9628(3) 0.1465(3) 0.0917(11) Uani 1 d . .

loop_
_atom_type_symbol
_atom_type_description
_atom_type_scat_dispersion_real
_atom_type_scat_dispersion_imag
_atom_type_scat_source
C C 0.0033 0.0016 'International Tables Vol C Tables 4.2.6.8 and 6.1.1.4'
H H 0.0000 0.0000 'International Tables Vol C Tables 4.2.6.8 and 6.1.1.4'
B B 0.0013 0.0007 'International Tables Vol C Tables 4.2.6.8 and 6.1.1.4'
F F 0.0171 0.0103 'International Tables Vol C Tables 4.2.6.8 and 6.1.1.4'
O O 0.0106 0.0060 'International Tables Vol C Tables 4.2.6.8 and 6.1.1.4'
S S 0.1246 0.1234 'International Tables Vol C Tables 4.2.6.8 and 6.1.1.4'
Pd Pd -0.9988 1.0072 'International Tables Vol C Tables 4.2.6.8 and 6.1.1.4'
Cl Cl 0.1484 0.1585 'International Tables Vol C Tables 4.2.6.8 and 6.1.1.4'

loop_
_geom_angle_atom_site_label_1
_geom_angle_atom_site_label_2
_geom_angle_atom_site_label_3
_geom_angle
_geom_angle_publ_flag
S1 Pd S4 88.46(8) y
S1 Pd S8 174.95(8) y
S1 Pd S11 87.80(8) y
S4 Pd S8 94.99(8) y
S4 Pd S11 176.26(8) y
S8 Pd S11 88.75(8) y
C2 S1 C14 102.1(4) ?
C2 S1 Pd 102.4(3) ?
C14 S1 Pd 99.3(3) ?
C3 C2 S1 113.3(6) ?
C2 C3 S4 107.5(6) ?
C5 S4 C3 98.9(4) ?
C5 S4 Pd 109.8(3) ?
C3 S4 Pd 98.5(3) ?
C6 C5 S4 113.1(7) ?
O6 C6 C5 107.3(7) ?
O6 C6 C7 109.6(8) ?
C5 C6 C7 115.4(8) ?
C15' O6 C6 117.9(7) ?
C6 C7 S8 111.4(6) ?
C7 S8 C9 100.2(4) ?
C7 S8 Pd 108.8(3) ?
C9 S8 Pd 99.4(3) ?
C10 C9 S8 107.1(6) ?
C9 C10 S11 114.4(7) ?
C10 S11 C12 101.5(4) ?
C10 S11 Pd 101.9(3) ?
C12 S11 Pd 100.1(3) ?
C13 C12 S11 113.5(6) ?
O13 C13 C12 111.4(7) ?
O13 C13 C14 105.2(6) ?
C12 C13 C14 117.3(7) ?
C15 O13 C13 118.9(6) ?
C13 C14 S1 111.0(6) ?
O15 C15 O13 121.8(8) ?
O15 C15 C16 127.3(8) ?
O13 C15 C16 110.9(7) ?
C17 C16 C21 118.1(8) ?
C17 C16 C15 123.3(8) ?
C21 C16 C15 118.6(7) ?
C18 C17 C16 122.4(9) ?
C17 C18 C19 118.6(8) ?
O19 C19 C20 116.8(8) ?
O19 C19 C18 123.3(8) ?
C20 C19 C18 120.0(8) ?
C19 O19 C22 118.8(8) ?
C21 C20 C19 120.8(9) ?
C20 C21 C16 119.7(8) ?
O15' C15' O6 122.0(8) ?
O15' C15' C16' 125.0(9) ?
O6 C15' C16' 113.0(7) ?
C21' C16' C17' 119.3(8) ?
C21' C16' C15' 119.5(8) ?
C17' C16' C15' 121.1(8) ?
C18' C17' C16' 120.2(9) ?
C17' C18' C19' 119.8(10) ?
O19' C19' C20' 124.8(10) ?
O19' C19' C18' 114.7(9) ?
C20' C19' C18' 120.5(10) ?
C19' O19' C22' 117.2(9) ?
C19' C20' C21' 119.1(10) ?
C16' C21' C20' 121.0(9) ?
F4 B1 F2 114.2(11) ?
F4 B1 F3 110.5(11) ?
F2 B1 F3 108.3(10) ?
F4 B1 F1 108.4(9) ?
F2 B1 F1 106.6(10) ?
F3 B1 F1 108.6(11) ?
F4B B1A F3B 115.3(8) ?
F4B B1A F2B 115.0(8) ?
F3B B1A F2B 111.6(7) ?
F4A B1A F2A 113.9(8) ?
F4A B1A F1A 111.7(8) ?
F2A B1A F1A 109.5(8) ?
F4A B1A F3A 109.0(8) ?
F2A B1A F3A 106.0(8) ?
F1A B1A F3A 106.2(8) ?
F4B B1A F1B 105.7(7) ?
F3B B1A F1B 104.3(7) ?
F2B B1A F1B 103.5(7) ?
Cl2 C1S Cl1 115.4(8) ?

loop_
_geom_bond_atom_site_label_1
_geom_bond_atom_site_label_2
_geom_bond_distance
_geom_bond_publ_flag
Pd S1 2.301(2) y
Pd S4 2.281(2) y
Pd S8 2.280(2) y
Pd S11 2.299(2) y
S1 C2 1.815(9) ?
S1 C14 1.829(8) ?
C2 C3 1.496(12) ?
C3 S4 1.834(9) ?
S4 C5 1.818(9) ?
C5 C6 1.519(13) ?
C6 O6 1.447(11) ?
C6 C7 1.525(12) ?
O6 C15' 1.345(11) ?
C7 S8 1.792(9) ?
S8 C9 1.818(9) ?
C9 C10 1.509(12) ?
C10 S11 1.807(9) ?
S11 C12 1.823(9) ?
C12 C13 1.515(11) ?
C13 O13 1.440(9) ?
C13 C14 1.516(11) ?
O13 C15 1.355(10) ?
C15 O15 1.215(10) ?
C15 C16 1.457(11) ?
C16 C17 1.374(12) ?
C16 C21 1.399(12) ?
C17 C18 1.369(12) ?
C18 C19 1.381(12) ?
C19 O19 1.364(10) ?
C19 C20 1.374(12) ?
O19 C22 1.418(13) ?
C20 C21 1.371(12) ?
C15' O15' 1.207(10) ?
C15' C16' 1.469(12) ?
C16' C21' 1.368(12) ?
C16' C17' 1.402(11) ?
C17' C18' 1.359(13) ?
C18' C19' 1.403(14) ?
C19' O19' 1.368(12) ?
C19' C20' 1.369(13) ?
O19' C22' 1.424(14) ?
C20' C21' 1.391(13) ?
B1 F4 1.331(14) ?
B1 F2 1.361(13) ?
B1 F3 1.363(14) ?
B1 F1 1.393(15) ?
B1A F4B 1.328(8) ?
B1A F4A 1.337(8) ?
B1A F3B 1.359(8) ?
B1A F2B 1.364(8) ?
B1A F2A 1.368(8) ?
B1A F1A 1.372(8) ?
B1A F3A 1.411(8) ?
B1A F1B 1.437(8) ?
C1S Cl2 1.704(13) ?
C1S Cl1 1.710(14) ?

loop_
_geom_torsion_atom_site_label_1
_geom_torsion_atom_site_label_2
_geom_torsion_atom_site_label_3
_geom_torsion_atom_site_label_4
_geom_torsion
C14 S1 C2 C3 -76.4(7)
S1 C2 C3 S4 -56.0(7)
C2 C3 S4 C5 167.6(6)
C3 S4 C5 C6 -160.1(7)
S4 C5 C6 O6 -46.2(9)
S4 C5 C6 C7 76.2(9)
C5 C6 O6 C15' -159.4(8)
C7 C6 O6 C15' 74.7(9)
O6 C6 C7 S8 41.3(9)
C5 C6 C7 S8 -80.0(9)
C6 C7 S8 C9 167.8(7)
C7 S8 C9 C10 -165.2(7)
S8 C9 C10 S11 55.4(8)
C9 C10 S11 C12 76.4(7)
C10 S11 C12 C13 -174.5(6)
S11 C12 C13 O13 -51.4(8)
S11 C12 C13 C14 69.9(9)
C12 C13 O13 C15 -83.1(9)
C14 C13 O13 C15 148.9(7)
O13 C13 C14 S1 52.8(7)
C12 C13 C14 S1 -71.7(8)
C2 S1 C14 C13 178.9(6)
C13 O13 C15 O15 15.8(12)
C13 O13 C15 C16 -162.3(7)
O15 C15 C16 C17 -173.5(9)
O13 C15 C16 C17 4.5(13)
O15 C15 C16 C21 4.6(15)
O13 C15 C16 C21 -177.4(8)
C21 C16 C17 C18 -1.4(14)
C15 C16 C17 C18 176.7(9)
C16 C17 C18 C19 -3.1(14)
C17 C18 C19 O19 -173.3(9)
C17 C18 C19 C20 6.9(14)
C20 C19 O19 C22 -173.6(9)
C18 C19 O19 C22 6.6(14)
O19 C19 C20 C21 173.9(9)
C18 C19 C20 C21 -6.4(14)
C19 C20 C21 C16 1.7(14)
C17 C16 C21 C20 2.1(14)
C15 C16 C21 C20 -176.1(9)
C6 O6 C15' O15' 9.5(13)
C6 O6 C15' C16' -167.5(7)
O15' C15' C16' C21' 1.6(14)
O6 C15' C16' C21' 178.4(8)
O15' C15' C16' C17' -175.2(9)
O6 C15' C16' C17' 1.6(12)
C21' C16' C17' C18' 0.8(13)
C15' C16' C17' C18' 177.6(9)
C16' C17' C18' C19' -0.8(14)
C17' C18' C19' O19' 179.5(9)
C17' C18' C19' C20' 0.1(15)
C20' C19' O19' C22' -19.0(15)
C18' C19' O19' C22' 161.6(10)
O19' C19' C20' C21' -178.7(9)
C18' C19' C20' C21' 0.7(15)
C17' C16' C21' C20' 0.0(13)
C15' C16' C21' C20' -176.9(8)
C19' C20' C21' C16' -0.7(14)
